data_2001275
loop_
_publ_author_name
'Macchia, D. J.'
'Furey, Jnr, W. F.'
'Lalancette, R. A.'

_publ_section_title
;
 A comparison of the inner coordination spheres of a series of
 nickel(II) macrocyclic imine ethers
;
_journal_issue 10
_journal_name_full 'Acta Crystallographica Section C'
_journal_page_first 1706
_journal_page_last 1713
_journal_paper_doi 10.1107/S0108270193004597
_journal_volume 49
_journal_year 1993
_chemical_formula_sum 'C24 H31 I N2 Ni O2'
_chemical_formula_weight 565.1
_space_group_IT_number 2
_space_group_name_Hall '-P 1'
_space_group_name_H-M_alt 'P -1'
_symmetry_cell_setting triclinic
_symmetry_space_group_name_Hall '-P 1'
_symmetry_space_group_name_H-M 'P -1'
_atom_type_scat_source Cromer&Waber
_cell_angle_alpha 106.74(2)
_cell_angle_beta 73.51(2)
_cell_angle_gamma 110.540(10)
_cell_formula_units_Z 2
_cell_length_a 8.358(2)
_cell_length_b 13.259(3)
_cell_length_c 12.870(4)
_cell_measurement_reflns_used 15
_cell_measurement_temperature 295.0(10)
_cell_measurement_theta_max 15
_cell_measurement_theta_min 7
_cell_volume 1252.1(6)
_diffrn_measurement_device 'Syntex P21'
_diffrn_measurement_method \q-2\q
_diffrn_radiation_type MoK\a
_diffrn_radiation_wavelength 0.71069
_diffrn_reflns_limit_h_max 9
_diffrn_reflns_limit_h_min 0
_diffrn_reflns_limit_k_max 15
_diffrn_reflns_limit_k_min -15
_diffrn_reflns_limit_l_max 15
_diffrn_reflns_limit_l_min -15
_diffrn_reflns_number 4698
_diffrn_reflns_theta_max 100
_diffrn_standards_decay_% +-4.2
_diffrn_standards_interval_count 27
_diffrn_standards_number 3
_exptl_absorpt_coefficient_mu 1.42
_exptl_absorpt_correction_type none
_exptl_crystal_colour Red
_exptl_crystal_density_diffrn 1.50
_exptl_crystal_density_meas 1.49(2)
_exptl_crystal_description Sphere
_exptl_crystal_size_rad 0.35
_refine_diff_density_max 1.5
_refine_diff_density_min -0.07
_refine_ls_goodness_of_fit_obs 1.35
_refine_ls_hydrogen_treatment noref
_refine_ls_number_parameters 271
_refine_ls_number_reflns 2018
_refine_ls_R_factor_obs 0.054
_refine_ls_shift/esd_max 0.055
_refine_ls_structure_factor_coef F
_refine_ls_weighting_details 'w = 1/\s^2^'
_refine_ls_weighting_scheme calc
_refine_ls_wR_factor_obs 0.073
_reflns_number_observed 2018
_reflns_number_total 4698
_reflns_observed_criterion 3\s(I)
_cod_data_source_file hh1041.cif
_cod_data_source_block hh1041c
_cod_depositor_comments
;
The following automatic conversions were performed:
'_symmetry_cell_setting' value 'Triclinic' changed to 'triclinic'
according to '/home/saulius/struct/CIF-dictionaries/cif_core.dic'
dictionary named 'cif_core.dic' version 2.4.1 from 2010-06-29.

Automatic conversion script
Id: cif_fix_enum 1527 2010-12-29 10:47:43Z saulius 

The following automatic conversions were performed:

'_symmetry_cell_setting' value 'Triclinic' changed to 'triclinic'
according to /home/saulius/struct/CIF-dictionaries/cif_core.dic
dictionary named 'cif_core.dic' version 2.4.1 from 2010-06-29.

Automatic conversion script
Id: cif_fix_values 1715 2011-07-08 13:25:40Z adriana 

The following automatic conversions were performed:

'_refine_ls_weighting_scheme' value '1/\s^2^' was changed to 'calc'.
New tag '_refine_ls_weighting_details' was created. The value of the
new tag was set to 'w = 1/\s^2^'.

Automatic conversion script
Id: cif_fix_values 3143 2015-03-26 13:38:13Z robertas 
;
_cod_original_formula_sum 'C24 H31 I1 N2 Ni1 O2'
_cod_database_code 2001275

loop_
_space_group_symop_id
_space_group_symop_operation_xyz
1 x,y,z
2 -x,-y,-z

loop_
_atom_site_label
_atom_site_fract_x
_atom_site_fract_y
_atom_site_fract_z
Ni .1437(2) .20770(10) .03900(10)
I .47490(10) .22460(10) .02130(10)
O(1) .1740(12) .1877(7) -.1377(7)
O(2) .0783(12) .1932(8) .1921(7)
N(1) .1711(15) .3668(9) .0439(9)
N(2) -.0989(14) .1166(9) .0183(9)
C(1) .3005(19) .2626(11) -.1943(11)
C(2) .385(2) .2272(12) -.2995(12)
C(3) .513(2) .3026(15) -.3580(12)
C(4) .554(2) .4160(13) -.3069(14)
C(5) .472(2) .4505(12) -.2021(13)
C(6) .3414(19) .3737(11) -.1429(11)
C(7) .2592(19) .4205(11) -.0318(12)
C(8) .101(2) .4316(12) .1516(12)
C(9) -.095(2) .3983(14) .1775(14)
C(10) -.168(3) .4552(18) .2967(19)
C(11) -.331(3) .3912(19) .348(2)
C(12) .003(3) .1597(17) -.1600(14)
C(13) -.124(2) .0830(13) -.0997(12)
C(14) -.2267(18) .0855(10) .0922(12)
C(15) -.2281(18) .1020(10) .2059(12)
C(16) -.389(2) .0634(12) .2737(14)
C(17) -.408(2) .0727(13) .3852(14)
C(18) -.255(2) .1194(12) .4281(12)
C(19) -.092(2) .1578(11) .3667(12)
C(20) -.0737(19) .1546(10) .2520(11)
C(21) .069(2) .2072(12) .4217(12)
C(22) .160(2) .3294(12) .4120(15)
C(23) .022(3) .2052(15) .5478(14)
C(24) .205(2) .1422(15) .3633(13)
H(C2) .3470 .1440 -.3340
H(C3) .5790 .2760 -.4350
H(C4) .6470 .4720 -.3500
H(C5) .5080 .5320 -.1640
H(C7) .2770 .5050 -.0110
H(C8) .1490 .5140 .1520
H(C8') .1430 .4200 .2140
H(C9) -.1450 .3140 .1710
H(C9') -.1400 .4150 .1200
H(C10) -.1770 .5300 .2910
H(C10') -.0730 .4770 .3410
H(12) .0050 .1330 -.2410
H(C12') -.0370 .2300 -.1360
H(C13) -.1070 .0060 -.1340
H(C13') -.2470 .0750 -.1002
H(C14) -.3440 .0430 .0670
H(C16) -.4970 .0260 .2410
H(C17) -.5260 .0490 .4370
H(C18) -.2670 .1240 .5120

loop_
_geom_angle_atom_site_label_1
_geom_angle_atom_site_label_2
_geom_angle_atom_site_label_3
_geom_angle
_geom_angle_publ_flag
I Ni O(1) 92.8(3) yes
I Ni N(1) 98.6(3) yes
O(1) Ni O(2) 167.0(4) yes
O(1) Ni N(1) 84.3(4) yes
O(2) Ni N(1) 105.7(4) yes
Ni O(1) C(1) 121.0(7) yes
Ni O(2) C(20) 130.4(8) yes
Ni N(1) C(8) 116.7(9) yes
Ni N(2) C(14) 126.8(9) yes
O(1) C(1) C(6) 119.0(10) yes
N(2) C(13) C(12) 108.0(10) yes
C(1) O(1) C(12) 115.0(10) yes
C(1) C(6) C(7) 126.0(10) yes
C(1) C(6) C(5) 119.0(10) yes
C(2) C(3) C(4) 119.0(10) yes
C(4) C(5) C(6) 120.0(10) yes
C(7) N(1) C(8) 116.0(10) yes
C(8) C(9) C(10) 112.0(10) yes
C(13) N(2) C(14) 118.0(10) yes
O(2) C(20) C(19) 120.0(10) yes
C(14) C(15) C(16) 117.0(10) yes
C(15) C(16) C(17) 123.0(10) yes
C(17) C(18) C(19) 124.0(10) yes
C(15) C(20) C(19) 117.0(10) yes
C(20) C(19) C(21) 121.0(10) yes
C(19) C(21) C(23) 113.0(10) yes
C(22) C(21) C(23) 107.0(10) yes
C(23) C(21) C(24) 108.0(10) yes
I Ni O(2) 93.7(3) yes
I Ni N(2) 150.5(3) yes
N(1) Ni N(2) 108.6(5) yes
O(1) Ni N(2) 79.3(4) yes
O(2) Ni N(2) 89.6(4) yes
Ni O(1) C(12) 107.3(8) yes
Ni N(1) C(7) 126.5(9) yes
Ni N(2) C(13) 115.3(9) yes
O(1) C(1) C(2) 120.0(10) yes
O(1) C(12) C(13) 113.0(10) yes
N(1) C(7) C(6) 125.0(10) yes
N(2) C(14) C(15) 127.0(10) yes
C(1) C(2) C(3) 120.0(10) yes
C(2) C(1) C(6) 121.0(10) yes
C(3) C(4) C(5) 120.0(10) yes
C(5) C(6) C(7) 116.0(10) yes
N(1) C(8) C(9) 112.0(10) yes
C(9) C(10) C(11) 114.0(10) yes
O(2) C(20) C(15) 122.0(10) yes
C(14) C(15) C(20) 123.0(10) yes
C(16) C(15) C(20) 120.0(10) yes
C(16) C(17) C(18) 116.0(10) yes
C(18) C(19) C(20) 119.0(10) yes
C(18) C(19) C(21) 120.0(10) yes
C(19) C(21) C(22) 111.0(10) yes
C(19) C(21) C(24) 108.0(10) yes
C(22) C(21) C(24) 108.0(10) yes

loop_
_geom_bond_atom_site_label_1
_geom_bond_atom_site_label_2
_geom_bond_distance
_geom_bond_publ_flag
Ni I 2.646(2) yes
Ni O(2) 1.937(9) yes
Ni N(2) 2.020(10) yes
O(2) C(20) 1.30(2) yes
N(1) C(7) 1.28(2) yes
N(2) C(13) 1.51(2) yes
C(1) C(2) 1.37(2) yes
C(3) C(4) 1.42(2) yes
C(5) C(6) 1.42(2) yes
C(6) C(7) 1.46(2) yes
C(9) C(10) 1.56(2) yes
C(12) C(13) 1.41(2) yes
C(15) C(16) 1.39(2) yes
C(17) C(18) 1.41(2) yes
C(15) C(20) 1.44(2) yes
C(21) C(22) 1.56(2) yes
C(21) C(24) 1.56(2) yes
Ni O(1) 2.163(9) yes
Ni N(1) 2.020(10) yes
O(1) C(1) 1.370(10) yes
O(1) C(12) 1.440(10) yes
N(1) C(8) 1.49(2) yes
N(2) C(14) 1.25(2) yes
C(4) C(5) 1.36(2) yes
C(1) C(6) 1.39(2) yes
C(2) C(3) 1.40(2) yes
C(8) C(9) 1.51(2) yes
C(10) C(11) 1.42(2) yes
C(14) C(15) 1.41(2) yes
C(16) C(17) 1.37(2) yes
C(18) C(19) 1.37(2) yes
C(19) C(21) 1.55(2) yes
C(21) C(23) 1.56(2) yes
